data_7135551
loop_
_publ_author_name
'Zhao, Taotao'
'Liang, Qianyi'
'Gu, Keying'
'Huang, Jiangbin'
'Zhuang, Xiong'
'Hu, Jinhui'
'Wu, Jia-Qiang'

_publ_section_title
;
 Synthesis of isoquinolin-1,4-diones <i>via</i> photocatalytic
 C(sp<sup>2</sup>)-C(sp<sup>3</sup>)-scission/oxidation of
 4-(hydroxy(aryl)methyl)-isoquinolin-1(2<i>H</i>)-ones.
;
_journal_issue 11
_journal_name_full 'Chemical communications (Cambridge, England)'
_journal_page_first 3522
_journal_page_last 3525
_journal_paper_doi 10.1039/d5cc03799a
_journal_volume 62
_journal_year 2026
_chemical_formula_moiety 'C16 H13 N O3'
_chemical_formula_sum 'C16 H13 N O3'
_chemical_formula_weight 267.27
_space_group_crystal_system triclinic
_space_group_IT_number 2
_space_group_name_Hall '-P 1'
_space_group_name_H-M_alt 'P -1'
_atom_sites_solution_hydrogens mixed
_atom_sites_solution_primary dual
_audit_creation_date 2024-09-21
_audit_creation_method
;
Olex2 1.5
(compiled 2024.02.16 svn.r378c4104 for OlexSys, GUI svn.r6928)
;
_audit_update_record
;
2025-02-14 deposited with the CCDC.	2026-01-05 downloaded from the CCDC.
;
_cell_angle_alpha 89.554(2)
_cell_angle_beta 83.754(2)
_cell_angle_gamma 84.365(2)
_cell_formula_units_Z 2
_cell_length_a 8.3684(4)
_cell_length_b 8.5801(4)
_cell_length_c 8.9751(4)
_cell_measurement_reflns_used 4489
_cell_measurement_temperature 150
_cell_measurement_theta_max 26.357
_cell_measurement_theta_min 2.385
_cell_volume 637.50(5)
_computing_cell_refinement 'SAINT V8.40A (Bruker, 2019)'
_computing_data_reduction 'SAINT V8.40A (Bruker, 2019)'
_computing_molecular_graphics 'Olex2 1.5 (Dolomanov et al., 2009)'
_computing_publication_material 'Olex2 1.5 (Dolomanov et al., 2009)'
_computing_structure_refinement 'SHELXL 2019/3 (Sheldrick, 2015)'
_computing_structure_solution 'SHELXT 2018/2 (Sheldrick, 2018)'
_diffrn_ambient_temperature 150
_diffrn_measured_fraction_theta_full 0.979
_diffrn_measured_fraction_theta_max 0.979
_diffrn_measurement_device_type 'D8 VENTURE'
_diffrn_measurement_method '\f and \w scans'
_diffrn_radiation_type MoK\a
_diffrn_radiation_wavelength 0.71073
_diffrn_reflns_av_R_equivalents 0.0416
_diffrn_reflns_av_unetI/netI 0.0468
_diffrn_reflns_Laue_measured_fraction_full 0.979
_diffrn_reflns_Laue_measured_fraction_max 0.979
_diffrn_reflns_limit_h_max 10
_diffrn_reflns_limit_h_min -10
_diffrn_reflns_limit_k_max 10
_diffrn_reflns_limit_k_min -10
_diffrn_reflns_limit_l_max 11
_diffrn_reflns_limit_l_min -10
_diffrn_reflns_number 7367
_diffrn_reflns_point_group_measured_fraction_full 0.979
_diffrn_reflns_point_group_measured_fraction_max 0.979
_diffrn_reflns_theta_full 25.242
_diffrn_reflns_theta_max 26.391
_diffrn_reflns_theta_min 2.283
_diffrn_source_current 1.4
_diffrn_source_power 0.07
_diffrn_source_voltage 50.0
_diffrn_standards_number 0
_exptl_absorpt_coefficient_mu 0.097
_exptl_absorpt_correction_T_max 0.7454
_exptl_absorpt_correction_T_min 0.5829
_exptl_absorpt_correction_type multi-scan
_exptl_absorpt_process_details
;
SADABS-2016/2 (Bruker,2016/2) was used for absorption correction.
wR2(int) was 0.1145 before and 0.0594 after correction.
The Ratio of minimum to maximum transmission is 0.7820.
The \l/2 correction factor is Not present.
;
_exptl_crystal_colour colourless
_exptl_crystal_colour_primary colourless
_exptl_crystal_density_diffrn 1.392
_exptl_crystal_description block
_exptl_crystal_F_000 280
_exptl_crystal_recrystallization_method 'Re-crystallisation from solvent: ??/??/??'
_exptl_crystal_size_max 0.19
_exptl_crystal_size_mid 0.15
_exptl_crystal_size_min 0.08
_refine_diff_density_max 0.335
_refine_diff_density_min -0.239
_refine_diff_density_rms 0.043
_refine_ls_extinction_method none
_refine_ls_goodness_of_fit_ref 1.040
_refine_ls_hydrogen_treatment mixed
_refine_ls_matrix_type full
_refine_ls_number_parameters 186
_refine_ls_number_reflns 2567
_refine_ls_number_restraints 0
_refine_ls_restrained_S_all 1.040
_refine_ls_R_factor_all 0.0524
_refine_ls_R_factor_gt 0.0455
_refine_ls_shift/su_max 0.000
_refine_ls_shift/su_mean 0.000
_refine_ls_structure_factor_coef Fsqd
_refine_ls_weighting_details 'w=1/[\s^2^(Fo^2^)+(0.0525P)^2^+0.2599P] where P=(Fo^2^+2Fc^2^)/3'
_refine_ls_weighting_scheme calc
_refine_ls_wR_factor_gt 0.1144
_refine_ls_wR_factor_ref 0.1201
_reflns_Friedel_coverage 0.000
_reflns_number_gt 2246
_reflns_number_total 2567
_reflns_threshold_expression 'I > 2\s(I)'
_cod_data_source_file d5cc03799a2.cif
_cod_data_source_block ztta363_0m
_cod_database_code 7135551
_shelx_shelxl_version_number 2019/3
_shelx_space_group_comment
;
The symmetry employed for this shelxl refinement is uniquely defined
by the following loop, which should always be used as a source of
symmetry information in preference to the above space-group names.
They are only intended as comments.
;
_shelx_estimated_absorpt_t_max 0.992
_shelx_estimated_absorpt_t_min 0.982
_olex2_refinement_description
;
1. Fixed Uiso
 At 1.2 times of:
  All C(H) groups
 At 1.5 times of:
  All C(H,H,H) groups
2.a Aromatic/amide H refined with riding coordinates:
 C5(H5), C9(H9), C6(H6), C8(H8), C13(H13), C7(H7), C10(H10), C12(H12), C11(H11)
2.b Idealised Me refined as rotating group:
 C16(H16A,H16B,H16C)
;
_olex2_submission_special_instructions 'No special instructions were received'

loop_
_space_group_symop_operation_xyz
'x, y, z'
'-x, -y, -z'

loop_
_atom_site_label
_atom_site_type_symbol
_atom_site_fract_x
_atom_site_fract_y
_atom_site_fract_z
_atom_site_U_iso_or_equiv
_atom_site_adp_type
_atom_site_occupancy
_atom_site_site_symmetry_order
_atom_site_calc_flag
_atom_site_refinement_flags_posn
_atom_site_refinement_flags_adp
_atom_site_refinement_flags_occupancy
_atom_site_disorder_assembly
_atom_site_disorder_group
O3 O 0.91134(11) 0.80091(12) 0.86254(11) 0.0236(3) Uani 1 1 d . . . . .
O1 O 0.88071(12) 0.50005(12) 0.76831(13) 0.0298(3) Uani 1 1 d . . . . .
O2 O 0.35888(12) 0.87148(12) 0.95830(13) 0.0303(3) Uani 1 1 d . . . . .
N1 N 0.62862(14) 0.83747(14) 0.89346(13) 0.0216(3) Uani 1 1 d . . . . .
C2 C 0.76040(16) 0.59180(16) 0.77923(15) 0.0213(3) Uani 1 1 d . . . . .
C4 C 0.78842(16) 0.84130(16) 0.64252(15) 0.0199(3) Uani 1 1 d . . . . .
C5 C 0.91163(16) 0.77827(17) 0.53607(16) 0.0223(3) Uani 1 1 d . . . . .
H5 H 0.980566 0.689198 0.560344 0.027 Uiso 1 1 calc R U . . .
C1 C 0.59751(17) 0.54658(16) 0.76080(16) 0.0222(3) Uani 1 1 d . . . . .
C3 C 0.77181(16) 0.76901(16) 0.79942(16) 0.0202(3) Uani 1 1 d . . . . .
C14 C 0.46096(17) 0.64806(16) 0.80998(16) 0.0214(3) Uani 1 1 d . . . . .
C9 C 0.68821(17) 0.97106(17) 0.60542(17) 0.0234(3) Uani 1 1 d . . . . .
H9 H 0.603715 1.014513 0.676772 0.028 Uiso 1 1 calc R U . . .
C15 C 0.47808(16) 0.79496(16) 0.89264(16) 0.0221(3) Uani 1 1 d . . . . .
C6 C 0.93361(17) 0.84511(18) 0.39543(16) 0.0250(3) Uani 1 1 d . . . . .
H6 H 1.017530 0.801570 0.323555 0.030 Uiso 1 1 calc R U . . .
C8 C 0.71134(18) 1.03749(17) 0.46401(17) 0.0263(3) Uani 1 1 d . . . . .
H8 H 0.642554 1.126418 0.439129 0.032 Uiso 1 1 calc R U . . .
C13 C 0.30816(17) 0.61002(17) 0.78612(17) 0.0255(3) Uani 1 1 d . . . . .
H13 H 0.215266 0.678448 0.819833 0.031 Uiso 1 1 calc R U . . .
C7 C 0.83419(18) 0.97485(18) 0.35890(17) 0.0260(3) Uani 1 1 d . . . . .
H7 H 0.849892 1.020824 0.262441 0.031 Uiso 1 1 calc R U . . .
C10 C 0.57945(18) 0.40526(17) 0.69136(18) 0.0283(4) Uani 1 1 d . . . . .
H10 H 0.671463 0.334296 0.661070 0.034 Uiso 1 1 calc R U . . .
C12 C 0.29192(18) 0.47183(18) 0.71294(18) 0.0285(4) Uani 1 1 d . . . . .
H12 H 0.187771 0.447066 0.694070 0.034 Uiso 1 1 calc R U . . .
C11 C 0.42704(19) 0.36909(18) 0.66691(19) 0.0310(4) Uani 1 1 d . . . . .
H11 H 0.414536 0.273676 0.618463 0.037 Uiso 1 1 calc R U . . .
C16 C 0.92308(19) 0.7455(2) 1.01257(17) 0.0329(4) Uani 1 1 d . . . . .
H16A H 0.920084 0.631627 1.014945 0.049 Uiso 1 1 calc R U . . .
H16B H 0.832281 0.795129 1.079486 0.049 Uiso 1 1 calc R U . . .
H16C H 1.024893 0.771968 1.045757 0.049 Uiso 1 1 calc R U . . .
H1 H 0.639(2) 0.928(2) 0.938(2) 0.033(5) Uiso 1 1 d . . . . .

loop_
_atom_site_aniso_label
_atom_site_aniso_U_11
_atom_site_aniso_U_22
_atom_site_aniso_U_33
_atom_site_aniso_U_23
_atom_site_aniso_U_13
_atom_site_aniso_U_12
O3 0.0179(5) 0.0305(6) 0.0230(5) -0.0020(4) -0.0024(4) -0.0045(4)
O1 0.0208(5) 0.0229(6) 0.0442(7) -0.0024(5) -0.0009(4) 0.0030(4)
O2 0.0191(5) 0.0274(6) 0.0425(7) -0.0132(5) 0.0051(4) -0.0014(4)
N1 0.0184(6) 0.0193(6) 0.0263(6) -0.0068(5) 0.0023(5) -0.0020(5)
C2 0.0199(7) 0.0207(7) 0.0221(7) 0.0001(5) 0.0012(5) 0.0004(5)
C4 0.0171(6) 0.0188(7) 0.0245(7) -0.0041(5) -0.0024(5) -0.0053(5)
C5 0.0187(7) 0.0211(7) 0.0272(7) -0.0046(6) -0.0034(5) -0.0017(5)
C1 0.0204(7) 0.0188(7) 0.0269(7) 0.0002(6) 0.0002(5) -0.0022(5)
C3 0.0142(6) 0.0212(7) 0.0246(7) -0.0035(5) -0.0004(5) -0.0013(5)
C14 0.0209(7) 0.0177(7) 0.0247(7) -0.0005(5) 0.0018(5) -0.0025(5)
C9 0.0182(7) 0.0207(7) 0.0310(8) -0.0027(6) -0.0005(5) -0.0022(5)
C15 0.0199(7) 0.0211(7) 0.0247(7) -0.0016(6) 0.0007(5) -0.0017(5)
C6 0.0223(7) 0.0275(8) 0.0254(7) -0.0062(6) -0.0003(5) -0.0060(6)
C8 0.0251(7) 0.0200(7) 0.0345(8) 0.0011(6) -0.0058(6) -0.0022(6)
C13 0.0195(7) 0.0225(7) 0.0334(8) -0.0012(6) 0.0022(6) -0.0021(6)
C7 0.0289(8) 0.0261(8) 0.0249(7) 0.0007(6) -0.0042(6) -0.0107(6)
C10 0.0239(7) 0.0200(7) 0.0394(9) -0.0046(6) 0.0021(6) -0.0004(6)
C12 0.0214(7) 0.0265(8) 0.0386(9) -0.0022(6) -0.0015(6) -0.0083(6)
C11 0.0300(8) 0.0207(8) 0.0425(9) -0.0078(7) -0.0006(7) -0.0062(6)
C16 0.0289(8) 0.0453(10) 0.0245(8) -0.0006(7) -0.0050(6) -0.0006(7)

loop_
_atom_type_symbol
_atom_type_description
_atom_type_scat_dispersion_real
_atom_type_scat_dispersion_imag
_atom_type_scat_source
C C 0.0033 0.0016 'International Tables Vol C Tables 4.2.6.8 and 6.1.1.4'
H H 0.0000 0.0000 'International Tables Vol C Tables 4.2.6.8 and 6.1.1.4'
N N 0.0061 0.0033 'International Tables Vol C Tables 4.2.6.8 and 6.1.1.4'
O O 0.0106 0.0060 'International Tables Vol C Tables 4.2.6.8 and 6.1.1.4'

loop_
_geom_angle_atom_site_label_1
_geom_angle_atom_site_label_2
_geom_angle_atom_site_label_3
_geom_angle
_geom_angle_site_symmetry_1
_geom_angle_site_symmetry_3
_geom_angle_publ_flag
C3 O3 C16 115.72(11) . . ?
C3 N1 H1 115.9(12) . . ?
C15 N1 C3 125.42(12) . . ?
C15 N1 H1 117.1(12) . . ?
O1 C2 C1 123.37(13) . . ?
O1 C2 C3 120.81(12) . . ?
C1 C2 C3 115.59(11) . . ?
C5 C4 C3 118.99(12) . . ?
C9 C4 C5 119.28(13) . . ?
C9 C4 C3 121.68(12) . . ?
C4 C5 H5 119.9 . . ?
C6 C5 C4 120.25(14) . . ?
C6 C5 H5 119.9 . . ?
C14 C1 C2 119.70(13) . . ?
C10 C1 C2 120.42(13) . . ?
C10 C1 C14 119.86(13) . . ?
O3 C3 N1 109.55(11) . . ?
O3 C3 C2 112.87(11) . . ?
O3 C3 C4 105.14(10) . . ?
N1 C3 C2 109.47(11) . . ?
N1 C3 C4 112.59(11) . . ?
C4 C3 C2 107.19(11) . . ?
C1 C14 C15 120.32(13) . . ?
C13 C14 C1 120.00(13) . . ?
C13 C14 C15 119.65(12) . . ?
C4 C9 H9 120.0 . . ?
C4 C9 C8 120.05(13) . . ?
C8 C9 H9 120.0 . . ?
O2 C15 N1 122.21(13) . . ?
O2 C15 C14 120.86(12) . . ?
N1 C15 C14 116.92(12) . . ?
C5 C6 H6 119.8 . . ?
C7 C6 C5 120.39(14) . . ?
C7 C6 H6 119.8 . . ?
C9 C8 H8 119.8 . . ?
C7 C8 C9 120.45(14) . . ?
C7 C8 H8 119.8 . . ?
C14 C13 H13 120.2 . . ?
C12 C13 C14 119.68(13) . . ?
C12 C13 H13 120.2 . . ?
C6 C7 C8 119.57(14) . . ?
C6 C7 H7 120.2 . . ?
C8 C7 H7 120.2 . . ?
C1 C10 H10 120.2 . . ?
C11 C10 C1 119.69(14) . . ?
C11 C10 H10 120.2 . . ?
C13 C12 H12 119.8 . . ?
C13 C12 C11 120.46(14) . . ?
C11 C12 H12 119.8 . . ?
C10 C11 C12 120.27(14) . . ?
C10 C11 H11 119.9 . . ?
C12 C11 H11 119.9 . . ?
O3 C16 H16A 109.5 . . ?
O3 C16 H16B 109.5 . . ?
O3 C16 H16C 109.5 . . ?
H16A C16 H16B 109.5 . . ?
H16A C16 H16C 109.5 . . ?
H16B C16 H16C 109.5 . . ?

loop_
_geom_bond_atom_site_label_1
_geom_bond_atom_site_label_2
_geom_bond_distance
_geom_bond_site_symmetry_2
_geom_bond_publ_flag
O3 C3 1.4030(16) . ?
O3 C16 1.4347(18) . ?
O1 C2 1.2113(17) . ?
O2 C15 1.2340(17) . ?
N1 C3 1.4638(17) . ?
N1 C15 1.3463(18) . ?
N1 H1 0.89(2) . ?
C2 C1 1.4799(19) . ?
C2 C3 1.546(2) . ?
C4 C5 1.3973(19) . ?
C4 C3 1.5322(19) . ?
C4 C9 1.388(2) . ?
C5 H5 0.9500 . ?
C5 C6 1.384(2) . ?
C1 C14 1.400(2) . ?
C1 C10 1.396(2) . ?
C14 C15 1.494(2) . ?
C14 C13 1.389(2) . ?
C9 H9 0.9500 . ?
C9 C8 1.389(2) . ?
C6 H6 0.9500 . ?
C6 C7 1.382(2) . ?
C8 H8 0.9500 . ?
C8 C7 1.387(2) . ?
C13 H13 0.9500 . ?
C13 C12 1.385(2) . ?
C7 H7 0.9500 . ?
C10 H10 0.9500 . ?
C10 C11 1.382(2) . ?
C12 H12 0.9500 . ?
C12 C11 1.391(2) . ?
C11 H11 0.9500 . ?
C16 H16A 0.9800 . ?
C16 H16B 0.9800 . ?
C16 H16C 0.9800 . ?

loop_
_geom_torsion_atom_site_label_1
_geom_torsion_atom_site_label_2
_geom_torsion_atom_site_label_3
_geom_torsion_atom_site_label_4
_geom_torsion
_geom_torsion_site_symmetry_1
_geom_torsion_site_symmetry_2
_geom_torsion_site_symmetry_3
_geom_torsion_site_symmetry_4
_geom_torsion_publ_flag
O1 C2 C1 C14 164.55(14) . . . . ?
O1 C2 C1 C10 -17.1(2) . . . . ?
O1 C2 C3 O3 -24.29(19) . . . . ?
O1 C2 C3 N1 -146.60(13) . . . . ?
O1 C2 C3 C4 91.00(16) . . . . ?
C2 C1 C14 C15 -5.3(2) . . . . ?
C2 C1 C14 C13 176.71(13) . . . . ?
C2 C1 C10 C11 -176.11(14) . . . . ?
C4 C5 C6 C7 0.1(2) . . . . ?
C4 C9 C8 C7 0.1(2) . . . . ?
C5 C4 C3 O3 66.26(15) . . . . ?
C5 C4 C3 N1 -174.52(11) . . . . ?
C5 C4 C3 C2 -54.08(15) . . . . ?
C5 C4 C9 C8 -0.3(2) . . . . ?
C5 C6 C7 C8 -0.3(2) . . . . ?
C1 C2 C3 O3 160.99(11) . . . . ?
C1 C2 C3 N1 38.68(16) . . . . ?
C1 C2 C3 C4 -83.72(14) . . . . ?
C1 C14 C15 O2 -167.65(14) . . . . ?
C1 C14 C15 N1 11.4(2) . . . . ?
C1 C14 C13 C12 -0.3(2) . . . . ?
C1 C10 C11 C12 -0.9(2) . . . . ?
C3 N1 C15 O2 -169.36(14) . . . . ?
C3 N1 C15 C14 11.6(2) . . . . ?
C3 C2 C1 C14 -20.89(19) . . . . ?
C3 C2 C1 C10 157.51(13) . . . . ?
C3 C4 C5 C6 -177.38(12) . . . . ?
C3 C4 C9 C8 177.23(12) . . . . ?
C14 C1 C10 C11 2.3(2) . . . . ?
C14 C13 C12 C11 1.8(2) . . . . ?
C9 C4 C5 C6 0.2(2) . . . . ?
C9 C4 C3 O3 -111.29(13) . . . . ?
C9 C4 C3 N1 7.92(18) . . . . ?
C9 C4 C3 C2 128.36(13) . . . . ?
C9 C8 C7 C6 0.2(2) . . . . ?
C15 N1 C3 O3 -160.18(13) . . . . ?
C15 N1 C3 C2 -35.91(18) . . . . ?
C15 N1 C3 C4 83.21(17) . . . . ?
C15 C14 C13 C12 -178.32(13) . . . . ?
C13 C14 C15 O2 10.4(2) . . . . ?
C13 C14 C15 N1 -170.58(13) . . . . ?
C13 C12 C11 C10 -1.2(3) . . . . ?
C10 C1 C14 C15 176.29(13) . . . . ?
C10 C1 C14 C13 -1.7(2) . . . . ?
C16 O3 C3 N1 58.08(15) . . . . ?
C16 O3 C3 C2 -64.18(15) . . . . ?
C16 O3 C3 C4 179.31(11) . . . . ?
